data_7200943
loop_
_publ_author_name
'Chen, Wen-Xian'
'Ren, Yan-Ping'
'Long, La-Sheng'
'Huang, Rong-Bin'
'Zheng, Lan-Sun'

_publ_section_title
;
 Ionothermal synthesis of 3d--4f and 4f layered anionic metal--organic
 frameworks
;
_journal_issue 8
_journal_name_full CrystEngComm
_journal_page_first 1522
_journal_paper_doi 10.1039/b901404g
_journal_volume 11
_journal_year 2009
_chemical_formula_sum 'C14 H14 Br Cl La N3 O6'
_chemical_formula_weight 574.55
_chemical_name_systematic
;
?
;
_space_group_IT_number 29
_symmetry_cell_setting orthorhombic
_symmetry_space_group_name_Hall 'P 2c -2ac'
_symmetry_space_group_name_H-M 'P c a 21'
_atom_sites_solution_hydrogens geom
_atom_sites_solution_primary direct
_atom_sites_solution_secondary difmap
_audit_creation_method SHELXL-97
_cell_angle_alpha 90.00
_cell_angle_beta 90.00
_cell_angle_gamma 90.00
_cell_formula_units_Z 4
_cell_length_a 24.509(6)
_cell_length_b 9.835(2)
_cell_length_c 7.5626(19)
_cell_measurement_reflns_used 3056
_cell_measurement_temperature 123(2)
_cell_measurement_theta_max 27.00
_cell_measurement_theta_min 2.23
_cell_volume 1822.9(7)
_computing_cell_refinement 'SHELXTL-Plus (Sheldrick, 1990)'
_computing_data_collection 'SHELXTL-Plus (Sheldrick, 1990)'
_computing_data_reduction 'SHELXTL-Plus (Sheldrick, 1990)'
_computing_molecular_graphics 'SHELXTL V.5.0 (Sheldrick, 1997)'
_computing_publication_material 'SHELXL-97 (Sheldrick, 1997)'
_computing_structure_refinement 'SHELXL-97 (Sheldrick, 1997)'
_computing_structure_solution 'SHELXS-97 (Sheldrick, 1990)'
_diffrn_ambient_temperature 123(2)
_diffrn_measured_fraction_theta_full 0.998
_diffrn_measured_fraction_theta_max 0.998
_diffrn_measurement_device_type 'Bruker Smart Apex CCD area detector'
_diffrn_measurement_method 'phi and omega scans'
_diffrn_radiation_monochromator graphite
_diffrn_radiation_source 'fine-focus sealed tube'
_diffrn_radiation_type MoK\a
_diffrn_radiation_wavelength 0.71073
_diffrn_reflns_av_R_equivalents 0.0539
_diffrn_reflns_av_sigmaI/netI 0.0680
_diffrn_reflns_limit_h_max 30
_diffrn_reflns_limit_h_min -26
_diffrn_reflns_limit_k_max 12
_diffrn_reflns_limit_k_min -12
_diffrn_reflns_limit_l_max 8
_diffrn_reflns_limit_l_min -9
_diffrn_reflns_number 9639
_diffrn_reflns_theta_full 26.00
_diffrn_reflns_theta_max 26.00
_diffrn_reflns_theta_min 1.66
_exptl_absorpt_coefficient_mu 4.718
_exptl_absorpt_correction_T_max 0.6498
_exptl_absorpt_correction_T_min 0.3850
_exptl_absorpt_correction_type multi-scan
_exptl_absorpt_process_details sadabs
_exptl_crystal_colour colourless
_exptl_crystal_density_diffrn 2.094
_exptl_crystal_density_meas ?
_exptl_crystal_density_method .
_exptl_crystal_description needle
_exptl_crystal_F_000 1104
_exptl_crystal_size_max 0.25
_exptl_crystal_size_mid 0.10
_exptl_crystal_size_min 0.10
_refine_diff_density_max 4.938
_refine_diff_density_min -0.868
_refine_diff_density_rms 0.248
_refine_ls_abs_structure_details 'Flack H D (1983), Acta Cryst. A39, 876-881'
_refine_ls_abs_structure_Flack 0.30(3)
_refine_ls_extinction_method none
_refine_ls_goodness_of_fit_ref 1.100
_refine_ls_hydrogen_treatment constr
_refine_ls_matrix_type full
_refine_ls_number_parameters 245
_refine_ls_number_reflns 3430
_refine_ls_number_restraints 7
_refine_ls_restrained_S_all 1.099
_refine_ls_R_factor_all 0.0627
_refine_ls_R_factor_gt 0.0546
_refine_ls_shift/su_max 0.026
_refine_ls_shift/su_mean 0.002
_refine_ls_structure_factor_coef Fsqd
_refine_ls_weighting_details 'calc w=1/[\s^2^(Fo^2^)+(0.0727P)^2^+5.2175P] where P=(Fo^2^+2Fc^2^)/3'
_refine_ls_weighting_scheme calc
_refine_ls_wR_factor_gt 0.1328
_refine_ls_wR_factor_ref 0.1380
_reflns_number_gt 3006
_reflns_number_total 3430
_reflns_threshold_expression >2sigma(I)
_cod_data_source_file b901404g.txt
_cod_data_source_block complex2
_cod_depositor_comments
;
The following automatic conversions were performed:
'_symmetry_cell_setting' value 'ORTHORHOMBIC' changed to 'orthorhombic'
according to '/home/saulius/struct/CIF-dictionaries/cif_core.dic'
dictionary named 'cif_core.dic' version 2.4.1 from 2010-06-29.

Automatic conversion script
Id: cif_fix_enum 1527 2010-12-29 10:47:43Z saulius 
;
_cod_original_cell_volume 1822.8(8)
_cod_original_sg_symbol_H-M Pca2(1)
_cod_database_code 7200943

loop_
_symmetry_equiv_pos_as_xyz
'x, y, z'
'-x, -y, z+1/2'
'x+1/2, -y, z'
'-x+1/2, y, z+1/2'

loop_
_atom_site_label
_atom_site_type_symbol
_atom_site_fract_x
_atom_site_fract_y
_atom_site_fract_z
_atom_site_U_iso_or_equiv
_atom_site_adp_type
_atom_site_occupancy
_atom_site_symmetry_multiplicity
_atom_site_calc_flag
_atom_site_refinement_flags
_atom_site_disorder_assembly
_atom_site_disorder_group
La1 La 0.216079(18) -0.28565(4) 0.13688(10) 0.01136(16) Uani 1 1 d . . .
Br1 Br 0.09749(5) -0.28523(13) 0.19803(19) 0.0386(4) Uani 1 1 d . . .
Cl1 Cl 0.17567(11) -0.2922(3) -0.2161(4) 0.0269(6) Uani 1 1 d . . .
O1 O 0.2832(3) -0.1434(7) -0.0845(9) 0.0177(15) Uani 1 1 d . . .
O2 O 0.2208(3) -0.0342(7) 0.0595(11) 0.0255(18) Uani 1 1 d . . .
O3 O 0.2232(3) 0.4633(7) 0.0654(11) 0.0238(17) Uani 1 1 d . . .
O4 O 0.2848(3) 0.5793(7) -0.0837(9) 0.0154(15) Uani 1 1 d . . .
O5 O 0.4460(4) 0.3148(10) -0.2741(18) 0.057(3) Uani 1 1 d . . .
O6 O 0.4415(3) 0.1056(10) -0.3072(16) 0.055(3) Uani 1 1 d . . .
N1 N 0.4241(4) 0.2107(10) -0.2538(15) 0.028(2) Uani 1 1 d . . .
N2 N 0.4204(4) 0.1161(12) -0.7116(18) 0.043(3) Uani 1 1 d . . .
N3 N 0.4276(5) 0.3319(14) -0.7130(17) 0.044(3) Uani 1 1 d . . .
C1 C 0.2930(4) 0.0899(11) -0.0665(14) 0.017(2) Uani 1 1 d . . .
C2 C 0.2692(4) 0.2124(9) -0.0243(14) 0.014(2) Uani 1 1 d . . .
H2 H 0.2351 0.2127 0.0358 0.016 Uiso 1 1 calc R . .
C3 C 0.2933(4) 0.3345(9) -0.0667(13) 0.012(2) Uani 1 1 d . . .
C4 C 0.3447(5) 0.3346(10) -0.1400(14) 0.019(2) Uani 1 1 d . . .
H4 H 0.3629 0.4174 -0.1664 0.023 Uiso 1 1 calc R . .
C5 C 0.3685(4) 0.2127(10) -0.1734(16) 0.017(2) Uani 1 1 d . . .
C6 C 0.3427(4) 0.0888(11) -0.1444(14) 0.018(2) Uani 1 1 d . . .
H6 H 0.3595 0.0057 -0.1783 0.022 Uiso 1 1 calc R . .
C7 C 0.2628(4) -0.0371(11) -0.0284(13) 0.020(2) Uani 1 1 d . . .
C8 C 0.2654(4) 0.4664(9) -0.0282(13) 0.015(2) Uani 1 1 d U . .
C9 C 0.4535(6) 0.2169(16) -0.740(2) 0.045(4) Uani 1 1 d . . .
H9 H 0.4906 0.2087 -0.7742 0.053 Uiso 1 1 calc R . .
C10 C 0.3718(5) 0.1702(16) -0.661(2) 0.044(4) Uani 1 1 d . . .
H10 H 0.3400 0.1201 -0.6298 0.053 Uiso 1 1 calc R . .
C11 C 0.3760(6) 0.2992(16) -0.662(2) 0.045(4) Uani 1 1 d . . .
H11 H 0.3480 0.3618 -0.6318 0.054 Uiso 1 1 calc R . .
C12 C 0.4338(8) -0.031(2) -0.719(3) 0.085(7) Uani 1 1 d . . .
H12A H 0.4713 -0.0438 -0.6730 0.101 Uiso 1 1 calc R . .
H12B H 0.4086 -0.0801 -0.6389 0.101 Uiso 1 1 calc R . .
H12C H 0.4308 -0.0633 -0.8378 0.101 Uiso 0.50 1 d PR . .
C13 C 0.4498(7) 0.4682(18) -0.734(3) 0.069(6) Uani 1 1 d . . .
H13A H 0.4351 0.5262 -0.6386 0.083 Uiso 1 1 calc R . .
H13B H 0.4898 0.4634 -0.7185 0.083 Uiso 1 1 calc R . .
H13C H 0.4408 0.5032 -0.8493 0.083 Uiso 0.50 1 d PR . .
C14 C 0.4403(11) 0.525(2) -0.877(5) 0.042(6) Uani 0.50 1 d P . .
H14A H 0.4572 0.6148 -0.8781 0.063 Uiso 0.50 1 calc PR . .
H14B H 0.4008 0.5337 -0.8930 0.063 Uiso 0.50 1 calc PR . .
H14C H 0.4554 0.4697 -0.9737 0.063 Uiso 0.50 1 calc PR . .
C15 C 0.4308(12) -0.082(3) -0.869(7) 0.057(7) Uani 0.50 1 d P . .
H15A H 0.4403 -0.1786 -0.8627 0.086 Uiso 0.50 1 calc PR . .
H15B H 0.4562 -0.0352 -0.9486 0.086 Uiso 0.50 1 calc PR . .
H15C H 0.3935 -0.0722 -0.9141 0.086 Uiso 0.50 1 calc PR . .

loop_
_atom_site_aniso_label
_atom_site_aniso_U_11
_atom_site_aniso_U_22
_atom_site_aniso_U_33
_atom_site_aniso_U_23
_atom_site_aniso_U_13
_atom_site_aniso_U_12
La1 0.0156(3) 0.0096(2) 0.0090(3) -0.0043(4) 0.0005(3) -0.00011(18)
Br1 0.0247(6) 0.0538(8) 0.0375(8) -0.0035(7) 0.0049(5) 0.0009(5)
Cl1 0.0184(14) 0.0503(18) 0.0120(13) -0.0022(12) -0.0021(10) 0.0020(12)
O1 0.032(4) 0.012(3) 0.010(4) -0.008(3) -0.003(3) 0.009(3)
O2 0.033(4) 0.020(4) 0.024(4) -0.011(3) 0.010(3) 0.000(3)
O3 0.033(4) 0.010(3) 0.029(4) -0.012(3) 0.008(3) 0.004(3)
O4 0.029(4) 0.006(3) 0.011(4) -0.004(3) -0.003(3) 0.000(3)
O5 0.039(5) 0.033(5) 0.101(11) -0.012(5) 0.021(6) -0.010(4)
O6 0.026(4) 0.053(6) 0.084(9) -0.005(6) 0.025(5) 0.011(4)
N1 0.017(5) 0.033(6) 0.035(7) -0.001(4) 0.005(4) 0.007(4)
N2 0.026(6) 0.047(7) 0.058(8) 0.005(6) 0.004(5) 0.006(5)
N3 0.032(6) 0.061(8) 0.038(7) -0.015(6) 0.006(5) -0.009(6)
C1 0.021(6) 0.026(6) 0.005(5) 0.002(4) -0.007(4) 0.003(4)
C2 0.018(5) 0.012(5) 0.010(6) -0.002(4) -0.001(4) -0.005(4)
C3 0.022(6) 0.003(4) 0.011(5) 0.001(4) -0.009(4) 0.003(4)
C4 0.032(6) 0.012(5) 0.013(5) -0.006(4) -0.006(4) -0.007(5)
C5 0.016(6) 0.017(5) 0.017(6) -0.003(4) -0.008(4) -0.001(4)
C6 0.017(5) 0.022(5) 0.016(5) -0.008(4) -0.005(4) 0.005(4)
C7 0.022(5) 0.030(6) 0.007(5) -0.010(4) -0.006(5) 0.005(4)
C8 0.022(5) 0.004(4) 0.020(5) -0.006(3) 0.000(4) 0.002(3)
C9 0.020(7) 0.078(12) 0.036(8) -0.002(7) 0.001(6) 0.007(7)
C10 0.017(6) 0.061(10) 0.055(10) 0.016(8) 0.008(6) 0.009(7)
C11 0.019(7) 0.072(11) 0.043(9) -0.023(8) 0.009(6) 0.002(6)
C12 0.068(13) 0.062(12) 0.12(2) 0.023(13) 0.031(13) 0.021(10)
C13 0.058(10) 0.069(12) 0.080(14) -0.033(11) 0.008(10) -0.027(9)
C14 0.053(15) 0.027(11) 0.046(18) -0.010(16) 0.005(17) -0.009(10)
C15 0.065(18) 0.047(15) 0.06(2) 0.00(2) -0.02(2) -0.005(13)

loop_
_atom_type_symbol
_atom_type_description
_atom_type_scat_dispersion_real
_atom_type_scat_dispersion_imag
_atom_type_scat_source
C C 0.0033 0.0016 'International Tables Vol C Tables 4.2.6.8 and 6.1.1.4'
H H 0.0000 0.0000 'International Tables Vol C Tables 4.2.6.8 and 6.1.1.4'
N N 0.0061 0.0033 'International Tables Vol C Tables 4.2.6.8 and 6.1.1.4'
O O 0.0106 0.0060 'International Tables Vol C Tables 4.2.6.8 and 6.1.1.4'
Cl Cl 0.1484 0.1585 'International Tables Vol C Tables 4.2.6.8 and 6.1.1.4'
Br Br -0.2901 2.4595 'International Tables Vol C Tables 4.2.6.8 and 6.1.1.4'
La La -0.2871 2.4523 'International Tables Vol C Tables 4.2.6.8 and 6.1.1.4'

loop_
_geom_angle_atom_site_label_1
_geom_angle_atom_site_label_2
_geom_angle_atom_site_label_3
_geom_angle
_geom_angle_site_symmetry_1
_geom_angle_site_symmetry_3
_geom_angle_publ_flag
O4 La1 O1 65.7(2) 4_545 4 ?
O4 La1 O3 70.3(2) 4_545 1_545 ?
O1 La1 O3 135.8(3) 4 1_545 ?
O4 La1 O2 135.4(2) 4_545 . ?
O1 La1 O2 69.7(3) 4 . ?
O3 La1 O2 153.5(3) 1_545 . ?
O4 La1 O4 105.4(2) 4_545 1_545 ?
O1 La1 O4 141.0(2) 4 1_545 ?
O3 La1 O4 49.5(2) 1_545 1_545 ?
O2 La1 O4 107.8(2) . 1_545 ?
O4 La1 O1 142.8(2) 4_545 . ?
O1 La1 O1 102.9(2) 4 . ?
O3 La1 O1 109.1(2) 1_545 . ?
O2 La1 O1 48.2(2) . . ?
O4 La1 O1 60.1(2) 1_545 . ?
O4 La1 Cl1 141.12(16) 4_545 . ?
O1 La1 Cl1 142.72(18) 4 . ?
O3 La1 Cl1 78.6(2) 1_545 . ?
O2 La1 Cl1 79.8(2) . . ?
O4 La1 Cl1 68.25(16) 1_545 . ?
O1 La1 Cl1 69.30(16) . . ?
O4 La1 Cl1 70.69(17) 4_545 4 ?
O1 La1 Cl1 71.58(17) 4 4 ?
O3 La1 Cl1 89.83(18) 1_545 4 ?
O2 La1 Cl1 93.94(19) . 4 ?
O4 La1 Cl1 69.79(15) 1_545 4 ?
O1 La1 Cl1 72.13(15) . 4 ?
Cl1 La1 Cl1 133.03(8) . 4 ?
O4 La1 Br1 81.88(16) 4_545 . ?
O1 La1 Br1 82.83(15) 4 . ?
O3 La1 Br1 95.91(17) 1_545 . ?
O2 La1 Br1 94.57(17) . . ?
O4 La1 Br1 135.20(14) 1_545 . ?
O1 La1 Br1 133.64(14) . . ?
Cl1 La1 Br1 78.69(7) . . ?
Cl1 La1 Br1 148.20(7) 4 . ?
O4 La1 C7 142.8(2) 4_545 . ?
O1 La1 C7 83.8(2) 4 . ?
O3 La1 C7 133.2(3) 1_545 . ?
O2 La1 C7 24.1(2) . . ?
O4 La1 C7 84.5(2) 1_545 . ?
O1 La1 C7 24.5(2) . . ?
Cl1 La1 C7 76.02(18) . . ?
Cl1 La1 C7 79.98(19) 4 . ?
Br1 La1 C7 116.42(19) . . ?
O4 La1 C8 85.6(2) 4_545 1_545 ?
O1 La1 C8 142.6(3) 4 1_545 ?
O3 La1 C8 24.4(3) 1_545 1_545 ?
O2 La1 C8 132.6(3) . 1_545 ?
O4 La1 C8 25.3(2) 1_545 1_545 ?
O1 La1 C8 85.3(2) . 1_545 ?
Cl1 La1 C8 74.4(2) . 1_545 ?
Cl1 La1 C8 76.73(19) 4 1_545 ?
Br1 La1 C8 117.75(19) . 1_545 ?
C7 La1 C8 109.8(3) . 1_545 ?
O4 La1 La1 39.52(15) 4_545 4 ?
O1 La1 La1 40.06(17) 4 4 ?
O3 La1 La1 99.65(19) 1_545 4 ?
O2 La1 La1 101.08(19) . 4 ?
O4 La1 La1 108.19(15) 1_545 4 ?
O1 La1 La1 108.58(14) . 4 ?
Cl1 La1 La1 176.38(6) . 4 ?
Cl1 La1 La1 43.54(6) 4 4 ?
Br1 La1 La1 104.70(3) . 4 ?
C7 La1 La1 103.28(17) . 4 ?
C8 La1 La1 102.65(19) 1_545 4 ?
La1 Cl1 La1 92.36(8) . 4_554 ?
C7 O1 La1 139.3(6) . 4_554 ?
C7 O1 La1 88.8(7) . . ?
La1 O1 La1 103.4(2) 4_554 . ?
C7 O2 La1 98.0(6) . . ?
C8 O3 La1 98.9(6) . 1_565 ?
C8 O4 La1 137.4(6) . 4_564 ?
C8 O4 La1 89.6(6) . 1_565 ?
La1 O4 La1 104.7(2) 4_564 1_565 ?
O5 N1 O6 123.7(11) . . ?
O5 N1 C5 117.5(9) . . ?
O6 N1 C5 118.4(10) . . ?
C9 N2 C10 107.2(13) . . ?
C9 N2 C12 126.9(13) . . ?
C10 N2 C12 125.7(14) . . ?
C9 N3 C11 106.8(13) . . ?
C9 N3 C13 126.6(13) . . ?
C11 N3 C13 126.6(14) . . ?
C6 C1 C2 119.3(10) . . ?
C6 C1 C7 121.9(10) . . ?
C2 C1 C7 118.8(9) . . ?
C1 C2 C3 121.8(11) . . ?
C1 C2 H2 119.1 . . ?
C3 C2 H2 119.1 . . ?
C4 C3 C2 119.2(9) . . ?
C4 C3 C8 119.8(9) . . ?
C2 C3 C8 121.0(10) . . ?
C5 C4 C3 117.9(10) . . ?
C5 C4 H4 121.0 . . ?
C3 C4 H4 121.0 . . ?
C4 C5 C6 123.3(11) . . ?
C4 C5 N1 118.7(9) . . ?
C6 C5 N1 117.9(9) . . ?
C1 C6 C5 118.1(10) . . ?
C1 C6 H6 120.9 . . ?
C5 C6 H6 120.9 . . ?
O2 C7 O1 123.2(11) . . ?
O2 C7 C1 120.4(9) . . ?
O1 C7 C1 116.4(10) . . ?
O2 C7 La1 57.9(6) . . ?
O1 C7 La1 66.7(6) . . ?
C1 C7 La1 165.4(6) . . ?
O3 C8 O4 120.8(8) . . ?
O3 C8 C3 117.8(9) . . ?
O4 C8 C3 121.3(9) . . ?
O3 C8 La1 56.7(5) . 1_565 ?
O4 C8 La1 65.1(5) . 1_565 ?
C3 C8 La1 166.5(7) . 1_565 ?
N2 C9 N3 109.4(13) . . ?
N2 C9 H9 125.3 . . ?
N3 C9 H9 125.3 . . ?
C11 C10 N2 108.4(12) . . ?
C11 C10 H10 125.8 . . ?
N2 C10 H10 125.8 . . ?
C10 C11 N3 108.3(13) . . ?
C10 C11 H11 125.9 . . ?
N3 C11 H11 125.9 . . ?
C15 C12 N2 114(2) . . ?
C15 C12 H12A 108.7 . . ?
N2 C12 H12A 108.7 . . ?
C15 C12 H12B 108.7 . . ?
N2 C12 H12B 108.7 . . ?
H12A C12 H12B 107.6 . . ?
C15 C12 H12C 4.4 . . ?
N2 C12 H12C 110.0 . . ?
H12A C12 H12C 110.8 . . ?
H12B C12 H12C 111.0 . . ?
C14 C13 N3 116.1(18) . . ?
C14 C13 H13A 108.3 . . ?
N3 C13 H13A 108.3 . . ?
C14 C13 H13B 108.3 . . ?
N3 C13 H13B 108.3 . . ?
H13A C13 H13B 107.4 . . ?
C14 C13 H13C 6.0 . . ?
N3 C13 H13C 110.2 . . ?
H13A C13 H13C 111.8 . . ?
H13B C13 H13C 110.8 . . ?
C13 C14 H13C 19.6 . . ?
C13 C14 H14A 109.5 . . ?
H13C C14 H14A 128.9 . . ?
C13 C14 H14B 109.5 . . ?
H13C C14 H14B 100.8 . . ?
H14A C14 H14B 109.5 . . ?
C13 C14 H14C 109.5 . . ?
H13C C14 H14C 97.3 . . ?
H14A C14 H14C 109.5 . . ?
H14B C14 H14C 109.5 . . ?
C12 C15 H12C 14.2 . . ?
C12 C15 H15A 109.5 . . ?
H12C C15 H15A 123.7 . . ?
C12 C15 H15B 109.5 . . ?
H12C C15 H15B 101.5 . . ?
H15A C15 H15B 109.5 . . ?
C12 C15 H15C 109.5 . . ?
H12C C15 H15C 102.4 . . ?
H15A C15 H15C 109.5 . . ?
H15B C15 H15C 109.5 . . ?

loop_
_geom_bond_atom_site_label_1
_geom_bond_atom_site_label_2
_geom_bond_distance
_geom_bond_site_symmetry_2
_geom_bond_publ_flag
La1 O4 2.496(7) 4_545 ?
La1 O1 2.529(7) 4 ?
La1 O3 2.533(6) 1_545 ?
La1 O2 2.544(7) . ?
La1 O4 2.718(7) 1_545 ?
La1 O1 2.733(8) . ?
La1 Cl1 2.848(3) . ?
La1 Cl1 2.877(3) 4 ?
La1 Br1 2.9429(15) . ?
La1 C7 2.975(11) . ?
La1 C8 2.995(9) 1_545 ?
La1 La1 4.1307(9) 4 ?
Cl1 La1 2.877(3) 4_554 ?
O1 C7 1.234(12) . ?
O1 La1 2.529(7) 4_554 ?
O2 C7 1.226(13) . ?
O3 C8 1.254(12) . ?
O3 La1 2.533(6) 1_565 ?
O4 C8 1.279(12) . ?
O4 La1 2.496(7) 4_564 ?
O4 La1 2.718(7) 1_565 ?
O5 N1 1.166(13) . ?
O6 N1 1.188(13) . ?
N1 C5 1.494(14) . ?
N2 C9 1.297(19) . ?
N2 C10 1.361(17) . ?
N2 C12 1.48(2) . ?
N3 C9 1.313(19) . ?
N3 C11 1.361(18) . ?
N3 C13 1.45(2) . ?
C1 C6 1.353(15) . ?
C1 C2 1.376(15) . ?
C1 C7 1.480(15) . ?
C2 C3 1.377(14) . ?
C2 H2 0.9500 . ?
C3 C4 1.374(15) . ?
C3 C8 1.494(12) . ?
C4 C5 1.357(15) . ?
C4 H4 0.9500 . ?
C5 C6 1.390(15) . ?
C6 H6 0.9500 . ?
C8 La1 2.995(9) 1_565 ?
C9 H9 0.9500 . ?
C10 C11 1.27(2) . ?
C10 H10 0.9500 . ?
C11 H11 0.9500 . ?
C12 C15 1.25(5) . ?
C12 H12A 0.9900 . ?
C12 H12B 0.9900 . ?
C12 H12C 0.9601 . ?
C13 C14 1.24(4) . ?
C13 H13A 0.9900 . ?
C13 H13B 0.9900 . ?
C13 H13C 0.9601 . ?
C14 H13C 0.2977 . ?
C14 H14A 0.9800 . ?
C14 H14B 0.9800 . ?
C14 H14C 0.9800 . ?
C15 H12C 0.2986 . ?
C15 H15A 0.9800 . ?
C15 H15B 0.9800 . ?
C15 H15C 0.9800 . ?
